data_4331649
loop_
_publ_author_name
'Dominik Lieb'
'Felix C. Friedel'
'Mirza Yawer'
'Achim Zahl'
'Marat M. Khusniyarov'
'Frank W. Heinemann'
'Ivana Ivanovi\'c-Burmazovi\'c'

_publ_contact_author
;
        Prof. Dr. I. Ivanovic-Burmazovic
        Department of Chemistry and Pharmacy
        Inorganic Chemistry
        Universit\"at Erlangen-N\"urnberg
        Egerlandstr. 1
        D-91058 Erlangen
        Bundesrepublik Deutschland
;
_publ_contact_author_email ivana.ivanovic@chemie.uni-erlangen.de
_publ_contact_author_fax '049 9131 852-7345'
_publ_contact_author_phone '049 9131 852-5428'
_publ_section_title
;
 Dinuclear Seven-Coordinate Mn(II) Complexes: Effect of
 Manganese(II)-Hydroxo Species on Water Exchange and Superoxide Dismutase
 Activity
;
_journal_name_full 'Inorganic Chemistry'
_journal_page_first 222
_journal_page_last 236
_journal_paper_doi 10.1021/ic301714d
_journal_volume 52
_journal_year 2013
_chemical_formula_moiety 'C30 H52 Cl4 Mn2 N10, 4(C H4 O)'
_chemical_formula_sum 'C34 H68 Cl4 Mn2 N10 O4'
_chemical_formula_weight 932.66
_chemical_name_systematic
; 
 ? 
;
_space_group_IT_number 15
_symmetry_cell_setting monoclinic
_symmetry_space_group_name_Hall '-C 2yc'
_symmetry_space_group_name_H-M 'C 1 2/c 1'
_atom_sites_solution_hydrogens geom
_atom_sites_solution_primary direct
_atom_sites_solution_secondary difmap
_audit_creation_method SHELXL-97
_cell_angle_alpha 90.00
_cell_angle_beta 112.073(4)
_cell_angle_gamma 90.00
_cell_formula_units_Z 4
_cell_length_a 19.718(3)
_cell_length_b 21.431(3)
_cell_length_c 11.3327(18)
_cell_measurement_reflns_used 7906
_cell_measurement_temperature 100(2)
_cell_measurement_theta_max 27.56
_cell_measurement_theta_min 2.72
_cell_volume 4437.9(12)
_computing_cell_refinement 'Bruker SAINT'
_computing_data_collection 'Bruker APEX2'
_computing_data_reduction 'Bruker SAINT'
_computing_molecular_graphics 'SHELXTL 6.12 (Bruker AXS, 2002)'
_computing_publication_material 'SHELXTL 6.12 (Bruker AXS, 2002)'
_computing_structure_refinement 'SHELXTL 6.12 (Bruker AXS, 2002)'
_computing_structure_solution 'SHELXTL 6.12 (Bruker AXS, 2002)'
_diffrn_ambient_temperature 100(2)
_diffrn_detector_area_resol_mean 83.33
_diffrn_measured_fraction_theta_full 0.999
_diffrn_measured_fraction_theta_max 0.999
_diffrn_measurement_device_type 'Bruker Kappa APEX II CCD area detector'
_diffrn_measurement_method 'phi and omega scans'
_diffrn_radiation_monochromator 'Quazar focussing montel optics'
_diffrn_radiation_source 'ImuS micro-focus tube'
_diffrn_radiation_type MoK\a
_diffrn_radiation_wavelength 0.71073
_diffrn_reflns_av_R_equivalents 0.0395
_diffrn_reflns_av_sigmaI/netI 0.0234
_diffrn_reflns_limit_h_max 24
_diffrn_reflns_limit_h_min -23
_diffrn_reflns_limit_k_max 26
_diffrn_reflns_limit_k_min -20
_diffrn_reflns_limit_l_max 14
_diffrn_reflns_limit_l_min -14
_diffrn_reflns_number 29816
_diffrn_reflns_theta_full 26.37
_diffrn_reflns_theta_max 26.37
_diffrn_reflns_theta_min 2.72
_exptl_absorpt_coefficient_mu 0.857
_exptl_absorpt_correction_T_max 0.746
_exptl_absorpt_correction_T_min 0.675
_exptl_absorpt_correction_type multi-scan
_exptl_absorpt_process_details 'SADABS, Bruker-AXS, 2009'
_exptl_crystal_colour yellow
_exptl_crystal_density_diffrn 1.396
_exptl_crystal_description prism
_exptl_crystal_F_000 1968
_exptl_crystal_size_max 0.20
_exptl_crystal_size_mid 0.10
_exptl_crystal_size_min 0.08
_refine_diff_density_max 0.855
_refine_diff_density_min -0.595
_refine_diff_density_rms 0.079
_refine_ls_extinction_method none
_refine_ls_goodness_of_fit_ref 1.199
_refine_ls_hydrogen_treatment constr
_refine_ls_matrix_type full
_refine_ls_number_parameters 318
_refine_ls_number_reflns 4540
_refine_ls_number_restraints 21
_refine_ls_restrained_S_all 1.248
_refine_ls_R_factor_all 0.0666
_refine_ls_R_factor_gt 0.0547
_refine_ls_shift/su_max 0.001
_refine_ls_shift/su_mean 0.000
_refine_ls_structure_factor_coef Fsqd
_refine_ls_weighting_details 'calc w=1/[\s^2^(Fo^2^)+(0.0690P)^2^+12.2104P] where P=(Fo^2^+2Fc^2^)/3'
_refine_ls_weighting_scheme calc
_refine_ls_wR_factor_gt 0.1549
_refine_ls_wR_factor_ref 0.1635
_reflns_number_gt 3717
_reflns_number_total 4540
_reflns_threshold_expression >2sigma(I)
_cod_data_source_file ic301714d_si_001_3.cif
_cod_data_source_block dl1102
_cod_original_cell_volume 4438.0(12)
_cod_original_sg_symbol_Hall -C2yc
_cod_database_code 4331649

loop_
_symmetry_equiv_pos_as_xyz
'x, y, z'
'-x, y, -z+1/2'
'x+1/2, y+1/2, z'
'-x+1/2, y+1/2, -z+1/2'
'-x, -y, -z'
'x, -y, z-1/2'
'-x+1/2, -y+1/2, -z'
'x+1/2, -y+1/2, z-1/2'

loop_
_atom_site_label
_atom_site_type_symbol
_atom_site_fract_x
_atom_site_fract_y
_atom_site_fract_z
_atom_site_U_iso_or_equiv
_atom_site_adp_type
_atom_site_occupancy
_atom_site_symmetry_multiplicity
_atom_site_calc_flag
_atom_site_refinement_flags
_atom_site_disorder_assembly
_atom_site_disorder_group
Mn1 Mn 0.5000 1.14428(3) 0.2500 0.0312(2) Uani 1 2 d S . .
Mn2 Mn 0.5000 0.60402(4) 0.2500 0.0342(2) Uani 1 2 d S . .
Cl1 Cl 0.3963(10) 1.1403(10) 0.0238(17) 0.0394(16) Uani 0.45(11) 1 d P A 1
Cl2 Cl 0.45414(19) 0.5973(3) 0.0039(3) 0.0360(12) Uani 0.71(3) 1 d P B 1
Cl1A Cl 0.4076(19) 1.1507(16) 0.0227(13) 0.043(3) Uani 0.55(11) 1 d P A 2
Cl2A Cl 0.4440(9) 0.6194(18) 0.0065(9) 0.080(3) Uani 0.29(3) 1 d P B 2
N1 N 0.5000 1.03862(18) 0.2500 0.0300(8) Uani 1 2 d S . .
N2 N 0.5948(5) 1.1101(3) 0.1909(9) 0.0325(16) Uani 0.598(15) 1 d P A 1
H2 H 0.6346 1.1033 0.2665 0.039 Uiso 0.598(15) 1 calc PR A 1
N3 N 0.5427(10) 1.2330(9) 0.1834(18) 0.049(4) Uani 0.598(15) 1 d P A 1
H3 H 0.5113 1.2397 0.0995 0.059 Uiso 0.598(15) 1 calc PR A 1
N3A N 0.5644(13) 1.2248(12) 0.207(3) 0.041(5) Uani 0.402(15) 1 d P A 2
H3A H 0.6065 1.2307 0.2791 0.050 Uiso 0.402(15) 1 calc PR A 2
N4 N 0.5000 0.7101(2) 0.2500 0.0379(10) Uani 1 2 d S . .
N5 N 0.61410(19) 0.64058(15) 0.2667(4) 0.0490(9) Uani 1 1 d . B .
H5 H 0.6391 0.6467 0.3536 0.059 Uiso 1 1 calc R . .
N6 N 0.5657(2) 0.51779(15) 0.2318(4) 0.0496(9) Uani 1 1 d . B .
H6 H 0.5526 0.5119 0.1447 0.059 Uiso 1 1 calc R . .
C1 C 0.5000 0.9089(2) 0.2500 0.0293(10) Uani 1 2 d S . .
C2 C 0.54393(18) 0.94251(16) 0.2019(3) 0.0331(7) Uani 1 1 d . A .
H2A H 0.5750 0.9212 0.1684 0.040 Uiso 1 1 calc R . .
C3 C 0.54256(18) 1.00707(16) 0.2027(4) 0.0348(8) Uani 1 1 d . . .
C4 C 0.5771(6) 1.0493(4) 0.1277(10) 0.0325(18) Uani 0.598(15) 1 d P A 1
H4A H 0.5383 1.0567 0.0418 0.039 Uiso 0.598(15) 1 calc PR A 1
C5 C 0.6401(2) 1.0151(2) 0.1061(5) 0.0558(12) Uani 1 1 d . . .
H5A H 0.6402 0.9711 0.1299 0.084 Uiso 0.598(15) 1 calc PR A 1
H5B H 0.6868 1.0343 0.1585 0.084 Uiso 0.598(15) 1 calc PR A 1
H5C H 0.6333 1.0180 0.0161 0.084 Uiso 0.598(15) 1 calc PR A 1
H5D H 0.6489 0.9708 0.1279 0.084 Uiso 0.402(15) 1 d PR A 2
H5E H 0.6868 1.0362 0.1224 0.084 Uiso 0.402(15) 1 d PR A 2
H5F H 0.6088 1.0192 0.0158 0.084 Uiso 0.402(15) 1 d PR A 2
C6 C 0.6182(2) 1.15534(18) 0.1222(4) 0.0417(9) Uani 1 1 d . . .
H6A H 0.5852 1.1547 0.0314 0.050 Uiso 0.598(15) 1 calc PR A 1
H6B H 0.6683 1.1454 0.1279 0.050 Uiso 0.598(15) 1 calc PR A 1
H6C H 0.6644 1.1563 0.1980 0.050 Uiso 0.402(15) 1 d PR A 2
H6D H 0.6307 1.1464 0.0472 0.050 Uiso 0.402(15) 1 d PR A 2
C7 C 0.6169(7) 1.2206(4) 0.1791(12) 0.055(3) Uani 0.598(15) 1 d P A 1
H7A H 0.6548 1.2228 0.2662 0.066 Uiso 0.598(15) 1 calc PR A 1
H7B H 0.6282 1.2527 0.1263 0.066 Uiso 0.598(15) 1 calc PR A 1
C8 C 0.5386(4) 1.2863(5) 0.2497(14) 0.069(3) Uani 0.598(15) 1 d PDU . 1
H8A H 0.5470 1.3241 0.2068 0.083 Uiso 0.598(15) 1 calc PR A 1
H8B H 0.5755 1.2851 0.3377 0.083 Uiso 0.598(15) 1 calc PR A 1
C9 C 0.5000 0.8395(2) 0.2500 0.0313(10) Uani 1 2 d S . .
C10 C 0.55765(19) 0.80589(17) 0.2392(4) 0.0370(8) Uani 1 1 d . B .
H10A H 0.5985 0.8271 0.2331 0.044 Uiso 1 1 calc R . .
C11 C 0.5553(2) 0.74124(17) 0.2374(4) 0.0403(9) Uani 1 1 d . . .
C12 C 0.6122(2) 0.7007(2) 0.2124(5) 0.0566(12) Uani 1 1 d . B .
H12A H 0.5919 0.6936 0.1183 0.068 Uiso 1 1 calc R . .
C13 C 0.6838(2) 0.7334(2) 0.2394(6) 0.0654(14) Uani 1 1 d . . .
H13A H 0.7186 0.7043 0.2258 0.098 Uiso 1 1 calc R B .
H13B H 0.7033 0.7478 0.3279 0.098 Uiso 1 1 calc R . .
H13C H 0.6763 0.7692 0.1821 0.098 Uiso 1 1 calc R . .
C14 C 0.6564(3) 0.5929(2) 0.2333(5) 0.0566(12) Uani 1 1 d . . .
H14A H 0.7092 0.6030 0.2726 0.068 Uiso 1 1 calc R B .
H14B H 0.6423 0.5919 0.1397 0.068 Uiso 1 1 calc R . .
C15 C 0.6423(3) 0.5297(2) 0.2800(6) 0.0692(15) Uani 1 1 d . B .
H15A H 0.6675 0.4967 0.2506 0.083 Uiso 1 1 calc R . .
H15B H 0.6618 0.5291 0.3742 0.083 Uiso 1 1 calc R . .
C16 C 0.5412(3) 0.46165(19) 0.2766(5) 0.0573(12) Uani 1 1 d . . .
H16A H 0.5601 0.4612 0.3708 0.069 Uiso 1 1 calc R B .
H16B H 0.5597 0.4241 0.2474 0.069 Uiso 1 1 calc R . .
O100 O 0.2554(4) 0.1148(4) 0.0391(7) 0.172(3) Uani 1 1 d DU . .
H100 H 0.2976 0.1241 0.0356 0.258 Uiso 1 1 d . . .
C100 C 0.2039(5) 0.1499(5) -0.0509(8) 0.133(3) Uani 1 1 d DU . .
H10B H 0.1561 0.1431 -0.0454 0.199 Uiso 1 1 calc R . .
H10C H 0.2018 0.1378 -0.1356 0.199 Uiso 1 1 calc R . .
H10D H 0.2170 0.1942 -0.0363 0.199 Uiso 1 1 calc R . .
O200 O 0.7988(3) 0.8511(2) 0.4362(5) 0.1054(16) Uani 1 1 d D . .
H200 H 0.8408 0.8656 0.4514 0.158 Uiso 1 1 calc R . .
C200 C 0.7464(3) 0.8960(3) 0.3728(6) 0.0789(17) Uani 1 1 d D . .
H20A H 0.7033 0.8906 0.3951 0.118 Uiso 1 1 calc R . .
H20B H 0.7321 0.8910 0.2807 0.118 Uiso 1 1 calc R . .
H20C H 0.7669 0.9377 0.3982 0.118 Uiso 1 1 calc R . .
N2A N 0.5704(7) 1.1036(5) 0.1380(15) 0.032(2) Uani 0.402(15) 1 d P A 2
H2A1 H 0.5367 1.0959 0.0562 0.038 Uiso 0.402(15) 1 calc PR A 2
C4A C 0.6031(8) 1.0438(5) 0.1835(17) 0.032(3) Uani 0.402(15) 1 d P A 2
H4B H 0.6415 1.0509 0.2700 0.039 Uiso 0.402(15) 1 calc PR A 2
C7A C 0.5853(8) 1.2149(5) 0.1084(15) 0.041(3) Uani 0.402(15) 1 d P A 2
H7C H 0.6207 1.2474 0.1070 0.049 Uiso 0.402(15) 1 calc PR A 2
H7D H 0.5424 1.2170 0.0273 0.049 Uiso 0.402(15) 1 calc PR A 2
C8A C 0.5115(10) 1.2849(8) 0.1951(11) 0.053(4) Uani 0.402(15) 1 d PD . 2
H8A1 H 0.5383 1.3239 0.1943 0.063 Uiso 0.402(15) 1 calc PR A 2
H8A2 H 0.4680 1.2825 0.1147 0.063 Uiso 0.402(15) 1 calc PR A 2

loop_
_atom_site_aniso_label
_atom_site_aniso_U_11
_atom_site_aniso_U_22
_atom_site_aniso_U_33
_atom_site_aniso_U_23
_atom_site_aniso_U_13
_atom_site_aniso_U_12
Mn1 0.0381(4) 0.0241(4) 0.0313(4) 0.000 0.0129(3) 0.000
Mn2 0.0439(5) 0.0295(4) 0.0305(4) 0.000 0.0154(3) 0.000
Cl1 0.033(3) 0.046(4) 0.0352(19) 0.000(2) 0.0075(18) -0.002(3)
Cl2 0.0430(17) 0.0394(19) 0.0251(8) -0.0002(8) 0.0123(6) 0.0008(8)
Cl1A 0.042(5) 0.048(6) 0.0326(15) -0.003(2) 0.005(2) 0.016(4)
Cl2A 0.107(6) 0.092(11) 0.034(3) 0.005(4) 0.019(3) 0.019(7)
N1 0.0253(19) 0.028(2) 0.034(2) 0.000 0.0079(16) 0.000
N2 0.034(4) 0.028(3) 0.033(4) -0.003(3) 0.009(3) -0.008(3)
N3 0.081(11) 0.020(5) 0.066(9) 0.002(5) 0.051(8) 0.009(6)
N3A 0.054(11) 0.012(7) 0.055(8) -0.002(5) 0.016(7) 0.003(7)
N4 0.032(2) 0.032(2) 0.051(3) 0.000 0.0163(19) 0.000
N5 0.0447(19) 0.0302(16) 0.075(3) -0.0087(16) 0.0257(18) 0.0025(14)
N6 0.070(2) 0.0336(18) 0.054(2) 0.0084(15) 0.0329(18) 0.0074(16)
C1 0.024(2) 0.032(2) 0.029(2) 0.000 0.0058(18) 0.000
C2 0.0284(17) 0.0277(17) 0.0453(19) -0.0069(14) 0.0162(15) -0.0036(13)
C3 0.0296(17) 0.0320(18) 0.045(2) -0.0086(15) 0.0172(15) -0.0056(14)
C4 0.030(4) 0.030(4) 0.039(5) -0.004(4) 0.014(3) -0.006(3)
C5 0.055(3) 0.040(2) 0.090(3) -0.001(2) 0.047(3) -0.0042(19)
C6 0.045(2) 0.038(2) 0.044(2) 0.0008(16) 0.0188(17) -0.0113(16)
C7 0.085(7) 0.036(4) 0.054(6) -0.003(4) 0.037(6) -0.024(4)
C8 0.134(8) 0.028(4) 0.072(7) 0.003(5) 0.068(6) -0.005(5)
C9 0.026(2) 0.032(2) 0.031(2) 0.000 0.0049(19) 0.000
C10 0.0294(17) 0.0318(18) 0.049(2) 0.0077(15) 0.0139(16) 0.0026(14)
C11 0.0348(19) 0.0317(19) 0.055(2) 0.0082(16) 0.0174(17) 0.0040(15)
C12 0.047(2) 0.038(2) 0.094(4) 0.014(2) 0.037(2) 0.0101(18)
C13 0.041(2) 0.047(3) 0.107(4) 0.006(3) 0.027(3) 0.008(2)
C14 0.056(3) 0.037(2) 0.088(3) 0.007(2) 0.040(3) 0.0099(19)
C15 0.066(3) 0.036(2) 0.108(4) -0.007(3) 0.035(3) 0.009(2)
C16 0.098(3) 0.028(2) 0.059(3) -0.0009(18) 0.044(3) 0.003(2)
O100 0.116(4) 0.276(7) 0.141(5) 0.069(5) 0.070(4) 0.022(5)
C100 0.089(5) 0.214(8) 0.095(5) 0.005(5) 0.035(4) -0.024(5)
O200 0.086(3) 0.105(4) 0.092(3) 0.007(3) -0.005(3) -0.019(3)
C200 0.050(3) 0.105(5) 0.065(3) -0.002(3) 0.002(2) 0.003(3)
N2A 0.031(6) 0.029(5) 0.038(6) -0.004(5) 0.017(5) -0.011(4)
C4A 0.031(7) 0.022(5) 0.048(8) 0.000(5) 0.019(6) -0.001(4)
C7A 0.049(7) 0.033(5) 0.048(7) 0.001(5) 0.026(6) -0.009(5)
C8A 0.094(10) 0.032(6) 0.031(6) 0.014(6) 0.022(7) -0.004(7)

loop_
_atom_type_symbol
_atom_type_description
_atom_type_scat_dispersion_real
_atom_type_scat_dispersion_imag
_atom_type_scat_source
C C 0.0033 0.0016 'International Tables Vol C Tables 4.2.6.8 and 6.1.1.4'
H H 0.0000 0.0000 'International Tables Vol C Tables 4.2.6.8 and 6.1.1.4'
N N 0.0061 0.0033 'International Tables Vol C Tables 4.2.6.8 and 6.1.1.4'
O O 0.0106 0.0060 'International Tables Vol C Tables 4.2.6.8 and 6.1.1.4'
Cl Cl 0.1484 0.1585 'International Tables Vol C Tables 4.2.6.8 and 6.1.1.4'
Mn Mn 0.3368 0.7283 'International Tables Vol C Tables 4.2.6.8 and 6.1.1.4'

loop_
_geom_angle_atom_site_label_1
_geom_angle_atom_site_label_2
_geom_angle_atom_site_label_3
_geom_angle
_geom_angle_site_symmetry_1
_geom_angle_site_symmetry_3
N1 Mn1 N3A 138.6(7) . 2_655
N1 Mn1 N3A 138.6(7) . .
N3A Mn1 N3A 82.8(13) 2_655 .
N1 Mn1 N3 145.1(4) . .
N3A Mn1 N3 75.5(5) 2_655 .
N3A Mn1 N3 11.1(7) . .
N1 Mn1 N3 145.1(4) . 2_655
N3A Mn1 N3 11.1(7) 2_655 2_655
N3A Mn1 N3 75.5(5) . 2_655
N3 Mn1 N3 69.7(9) . 2_655
N1 Mn1 N2 71.65(18) . 2_655
N3A Mn1 N2 67.0(7) 2_655 2_655
N3A Mn1 N2 149.7(7) . 2_655
N3 Mn1 N2 141.4(5) . 2_655
N3 Mn1 N2 74.7(5) 2_655 2_655
N1 Mn1 N2 71.65(18) . .
N3A Mn1 N2 149.7(7) 2_655 .
N3A Mn1 N2 67.0(7) . .
N3 Mn1 N2 74.7(5) . .
N3 Mn1 N2 141.4(5) 2_655 .
N2 Mn1 N2 143.3(4) 2_655 .
N1 Mn1 N2A 68.4(2) . .
N3A Mn1 N2A 150.5(8) 2_655 .
N3A Mn1 N2A 71.5(7) . .
N3 Mn1 N2A 76.7(5) . .
N3 Mn1 N2A 146.4(5) 2_655 .
N2 Mn1 N2A 137.1(2) 2_655 .
N2 Mn1 N2A 15.3(2) . .
N1 Mn1 N2A 68.4(2) . 2_655
N3A Mn1 N2A 71.5(7) 2_655 2_655
N3A Mn1 N2A 150.5(8) . 2_655
N3 Mn1 N2A 146.4(5) . 2_655
N3 Mn1 N2A 76.7(5) 2_655 2_655
N2 Mn1 N2A 15.3(2) 2_655 2_655
N2 Mn1 N2A 137.1(2) . 2_655
N2A Mn1 N2A 136.8(5) . 2_655
N1 Mn1 Cl1A 93.1(8) . 2_655
N3A Mn1 Cl1A 89.2(13) 2_655 2_655
N3A Mn1 Cl1A 86.1(7) . 2_655
N3 Mn1 Cl1A 94.3(6) . 2_655
N3 Mn1 Cl1A 80.5(12) 2_655 2_655
N2 Mn1 Cl1A 94.2(6) 2_655 2_655
N2 Mn1 Cl1A 87.8(10) . 2_655
N2A Mn1 Cl1A 102.8(11) . 2_655
N2A Mn1 Cl1A 79.5(6) 2_655 2_655
N1 Mn1 Cl1A 93.1(8) . .
N3A Mn1 Cl1A 86.1(7) 2_655 .
N3A Mn1 Cl1A 89.2(13) . .
N3 Mn1 Cl1A 80.5(12) . .
N3 Mn1 Cl1A 94.3(6) 2_655 .
N2 Mn1 Cl1A 87.8(10) 2_655 .
N2 Mn1 Cl1A 94.2(6) . .
N2A Mn1 Cl1A 79.5(6) . .
N2A Mn1 Cl1A 102.8(11) 2_655 .
Cl1A Mn1 Cl1A 173.8(16) 2_655 .
N1 Mn1 Cl1 88.1(5) . .
N3A Mn1 Cl1 86.7(7) 2_655 .
N3A Mn1 Cl1 96.1(8) . .
N3 Mn1 Cl1 87.3(7) . .
N3 Mn1 Cl1 95.7(6) 2_655 .
N2 Mn1 Cl1 81.7(5) 2_655 .
N2 Mn1 Cl1 97.2(4) . .
N2A Mn1 Cl1 82.1(5) . .
N2A Mn1 Cl1 96.5(6) 2_655 .
Cl1A Mn1 Cl1 175.0(10) 2_655 .
Cl1A Mn1 Cl1 6.9(8) . .
N4 Mn2 N6 143.14(9) . 2_655
N4 Mn2 N6 143.14(9) . .
N6 Mn2 N6 73.72(18) 2_655 .
N4 Mn2 N5 70.28(8) . .
N6 Mn2 N5 145.20(13) 2_655 .
N6 Mn2 N5 73.66(12) . .
N4 Mn2 N5 70.28(8) . 2_655
N6 Mn2 N5 73.66(12) 2_655 2_655
N6 Mn2 N5 145.20(13) . 2_655
N5 Mn2 N5 140.56(16) . 2_655
N4 Mn2 Cl2A 82.6(9) . 2_655
N6 Mn2 Cl2A 92.1(9) 2_655 2_655
N6 Mn2 Cl2A 99.7(5) . 2_655
N5 Mn2 Cl2A 81.8(6) . 2_655
N5 Mn2 Cl2A 93.2(3) 2_655 2_655
N4 Mn2 Cl2A 82.6(9) . .
N6 Mn2 Cl2A 99.7(5) 2_655 .
N6 Mn2 Cl2A 92.1(9) . .
N5 Mn2 Cl2A 93.2(3) . .
N5 Mn2 Cl2A 81.8(6) 2_655 .
Cl2A Mn2 Cl2A 165.3(17) 2_655 .
N4 Mn2 Cl2 93.21(13) . 2_655
N6 Mn2 Cl2 80.77(17) 2_655 2_655
N6 Mn2 Cl2 94.06(12) . 2_655
N5 Mn2 Cl2 89.75(15) . 2_655
N5 Mn2 Cl2 92.41(12) 2_655 2_655
Cl2A Mn2 Cl2 11.6(8) 2_655 2_655
Cl2A Mn2 Cl2 173.7(9) . 2_655
N4 Mn2 Cl2 93.21(13) . .
N6 Mn2 Cl2 94.06(12) 2_655 .
N6 Mn2 Cl2 80.77(17) . .
N5 Mn2 Cl2 92.41(12) . .
N5 Mn2 Cl2 89.75(15) 2_655 .
Cl2A Mn2 Cl2 173.7(9) 2_655 .
Cl2A Mn2 Cl2 11.6(8) . .
Cl2 Mn2 Cl2 173.6(3) 2_655 .
C3 N1 C3 119.2(4) . 2_655
C3 N1 Mn1 120.4(2) . .
C3 N1 Mn1 120.4(2) 2_655 .
C6 N2 C4 113.9(8) . .
C6 N2 Mn1 113.7(4) . .
C4 N2 Mn1 110.6(6) . .
C6 N2 H2 106.0 . .
C4 N2 H2 106.0 . .
Mn1 N2 H2 106.0 . .
C8 N3 C7 114.8(16) . .
C8 N3 Mn1 113.4(12) . .
C7 N3 Mn1 109.9(9) . .
C8 N3 H3 106.0 . .
C7 N3 H3 106.0 . .
Mn1 N3 H3 106.0 . .
C7A N3A C8A 116.3(18) . .
C7A N3A Mn1 115.1(16) . .
C8A N3A Mn1 102.9(15) . .
C7A N3A H3A 107.3 . .
C8A N3A H3A 107.3 . .
Mn1 N3A H3A 107.3 . .
C11 N4 C11 119.8(5) . 2_655
C11 N4 Mn2 120.1(2) . .
C11 N4 Mn2 120.1(2) 2_655 .
C12 N5 C14 116.6(4) . .
C12 N5 Mn2 113.7(3) . .
C14 N5 Mn2 112.0(3) . .
C12 N5 H5 104.3 . .
C14 N5 H5 104.3 . .
Mn2 N5 H5 104.3 . .
C15 N6 C16 117.2(4) . .
C15 N6 Mn2 111.9(3) . .
C16 N6 Mn2 111.1(3) . .
C15 N6 H6 105.2 . .
C16 N6 H6 105.2 . .
Mn2 N6 H6 105.2 . .
C2 C1 C2 117.4(4) . 2_655
C2 C1 C9 121.3(2) . .
C2 C1 C9 121.3(2) 2_655 .
C3 C2 C1 120.0(3) . .
C3 C2 H2A 120.0 . .
C1 C2 H2A 120.0 . .
N1 C3 C2 121.7(3) . .
N1 C3 C4A 116.3(5) . .
C2 C3 C4A 120.0(5) . .
N1 C3 C4 113.1(4) . .
C2 C3 C4 124.2(4) . .
N2 C4 C5 116.4(7) . .
N2 C4 C3 108.7(7) . .
C5 C4 C3 110.6(6) . .
N2 C4 H4A 106.8 . .
C5 C4 H4A 106.8 . .
C3 C4 H4A 106.8 . .
C4A C5 H5A 100.8 . .
C4 C5 H5A 109.5 . .
C4A C5 H5B 91.5 . .
C4 C5 H5B 109.5 . .
H5A C5 H5B 109.5 . .
C4A C5 H5C 133.7 . .
C4 C5 H5C 109.5 . .
H5A C5 H5C 109.5 . .
H5B C5 H5C 109.5 . .
C4A C5 H5D 109.6 . .
C4 C5 H5D 120.0 . .
H5B C5 H5D 102.5 . .
H5C C5 H5D 105.4 . .
C4A C5 H5E 109.7 . .
C4 C5 H5E 120.5 . .
H5A C5 H5E 119.2 . .
H5C C5 H5E 85.2 . .
H5D C5 H5E 109.5 . .
C4A C5 H5F 109.1 . .
C4 C5 H5F 84.0 . .
H5A C5 H5F 108.0 . .
H5B C5 H5F 132.4 . .
H5D C5 H5F 109.5 . .
H5E C5 H5F 109.5 . .
C7A C6 N2 116.5(6) . .
C7A C6 N2A 113.4(7) . .
N2 C6 C7 109.3(6) . .
N2A C6 C7 120.5(6) . .
C7A C6 H6A 78.6 . .
N2 C6 H6A 109.8 . .
N2A C6 H6A 85.3 . .
C7 C6 H6A 109.8 . .
C7A C6 H6B 127.3 . .
N2 C6 H6B 109.8 . .
N2A C6 H6B 119.2 . .
C7 C6 H6B 109.8 . .
H6A C6 H6B 108.3 . .
C7A C6 H6C 108.1 . .
N2 C6 H6C 85.5 . .
N2A C6 H6C 108.9 . .
C7 C6 H6C 76.9 . .
H6A C6 H6C 158.9 . .
H6B C6 H6C 51.5 . .
C7A C6 H6D 109.4 . .
N2 C6 H6D 125.1 . .
N2A C6 H6D 109.2 . .
C7 C6 H6D 125.6 . .
H6A C6 H6D 51.8 . .
H6B C6 H6D 56.5 . .
H6C C6 H6D 107.7 . .
N3 C7 C6 110.0(10) . .
N3 C7 H7A 109.7 . .
C6 C7 H7A 109.7 . .
N3 C7 H7B 109.7 . .
C6 C7 H7B 109.7 . .
H7A C7 H7B 108.2 . .
N3 C8 C8 105.3(12) . 2_655
N3 C8 H8A 110.7 . .
C8 C8 H8A 110.7 2_655 .
N3 C8 H8B 110.7 . .
C8 C8 H8B 110.7 2_655 .
H8A C8 H8B 108.8 . .
C10 C9 C10 117.5(5) . 2_655
C10 C9 C1 121.2(2) . .
C10 C9 C1 121.2(2) 2_655 .
C11 C10 C9 119.7(3) . .
C11 C10 H10A 120.1 . .
C9 C10 H10A 120.1 . .
N4 C11 C10 121.6(4) . .
N4 C11 C12 115.0(3) . .
C10 C11 C12 123.2(3) . .
N5 C12 C13 117.6(4) . .
N5 C12 C11 109.7(3) . .
C13 C12 C11 113.4(4) . .
N5 C12 H12A 104.9 . .
C13 C12 H12A 104.9 . .
C11 C12 H12A 104.9 . .
C12 C13 H13A 109.5 . .
C12 C13 H13B 109.5 . .
H13A C13 H13B 109.5 . .
C12 C13 H13C 109.5 . .
H13A C13 H13C 109.5 . .
H13B C13 H13C 109.5 . .
N5 C14 C15 109.7(4) . .
N5 C14 H14A 109.7 . .
C15 C14 H14A 109.7 . .
N5 C14 H14B 109.7 . .
C15 C14 H14B 109.7 . .
H14A C14 H14B 108.2 . .
N6 C15 C14 109.4(4) . .
N6 C15 H15A 109.8 . .
C14 C15 H15A 109.8 . .
N6 C15 H15B 109.8 . .
C14 C15 H15B 109.8 . .
H15A C15 H15B 108.2 . .
N6 C16 C16 108.0(3) . 2_655
N6 C16 H16A 110.1 . .
C16 C16 H16A 110.1 2_655 .
N6 C16 H16B 110.1 . .
C16 C16 H16B 110.1 2_655 .
H16A C16 H16B 108.4 . .
C100 O100 H100 107.2 . .
O100 C100 H10B 109.5 . .
O100 C100 H10C 109.5 . .
H10B C100 H10C 109.5 . .
O100 C100 H10D 109.5 . .
H10B C100 H10D 109.5 . .
H10C C100 H10D 109.5 . .
C200 O200 H200 109.5 . .
O200 C200 H20A 109.5 . .
O200 C200 H20B 109.5 . .
H20A C200 H20B 109.5 . .
O200 C200 H20C 109.5 . .
H20A C200 H20C 109.5 . .
H20B C200 H20C 109.5 . .
C4A N2A C6 118.7(11) . .
C4A N2A Mn1 114.2(9) . .
C6 N2A Mn1 108.1(6) . .
C4A N2A H2A1 104.8 . .
C6 N2A H2A1 104.8 . .
Mn1 N2A H2A1 104.8 . .
N2A C4A C5 114.5(12) . .
N2A C4A C3 104.0(10) . .
C5 C4A C3 117.6(9) . .
N2A C4A H4B 106.7 . .
C5 C4A H4B 106.7 . .
C3 C4A H4B 106.7 . .
N3A C7A C6 108.8(13) . .
N3A C7A H7C 109.9 . .
C6 C7A H7C 109.9 . .
N3A C7A H7D 109.9 . .
C6 C7A H7D 109.9 . .
H7C C7A H7D 108.3 . .
C8A C8A N3A 108.7(14) 2_655 .
C8A C8A H8A1 110.0 2_655 .
N3A C8A H8A1 110.0 . .
C8A C8A H8A2 110.0 2_655 .
N3A C8A H8A2 110.0 . .
H8A1 C8A H8A2 108.3 . .

loop_
_geom_bond_atom_site_label_1
_geom_bond_atom_site_label_2
_geom_bond_distance
_geom_bond_site_symmetry_2
Mn1 N1 2.264(4) .
Mn1 N3A 2.30(3) 2_655
Mn1 N3A 2.30(3) .
Mn1 N3 2.32(2) .
Mn1 N3 2.32(2) 2_655
Mn1 N2 2.328(8) 2_655
Mn1 N2 2.328(8) .
Mn1 N2A 2.371(11) .
Mn1 N2A 2.371(11) 2_655
Mn1 Cl1A 2.539(15) 2_655
Mn1 Cl1A 2.539(15) .
Mn1 Cl1 2.612(18) .
Mn2 N4 2.273(4) .
Mn2 N6 2.310(3) 2_655
Mn2 N6 2.310(3) .
Mn2 N5 2.322(4) .
Mn2 N5 2.322(4) 2_655
Mn2 Cl2A 2.579(9) 2_655
Mn2 Cl2A 2.579(9) .
Mn2 Cl2 2.593(3) 2_655
Mn2 Cl2 2.593(3) .
N1 C3 1.337(4) .
N1 C3 1.337(4) 2_655
N2 C6 1.424(8) .
N2 C4 1.464(12) .
N2 H2 0.9300 .
N3 C8 1.39(2) .
N3 C7 1.51(2) .
N3 H3 0.9300 .
N3A C7A 1.34(3) .
N3A C8A 1.63(3) .
N3A H3A 0.9300 .
N4 C11 1.331(4) .
N4 C11 1.331(4) 2_655
N5 C12 1.422(5) .
N5 C14 1.455(5) .
N5 H5 0.9300 .
N6 C15 1.423(6) .
N6 C16 1.457(5) .
N6 H6 0.9300 .
C1 C2 1.386(4) .
C1 C2 1.386(4) 2_655
C1 C9 1.487(7) .
C2 C3 1.384(5) .
C2 H2A 0.9500 .
C3 C4A 1.512(12) .
C3 C4 1.563(9) .
C4 C5 1.538(10) .
C4 H4A 1.0000 .
C5 C4A 1.470(13) .
C5 H5A 0.9800 .
C5 H5B 0.9800 .
C5 H5C 0.9800 .
C5 H5D 0.9799 .
C5 H5E 0.9801 .
C5 H5F 0.9800 .
C6 C7A 1.413(11) .
C6 N2A 1.509(11) .
C6 C7 1.543(9) .
C6 H6A 0.9900 .
C6 H6B 0.9900 .
C6 H6C 0.9900 .
C6 H6D 0.9901 .
C7 H7A 0.9900 .
C7 H7B 0.9900 .
C8 C8 1.525(10) 2_655
C8 H8A 0.9900 .
C8 H8B 0.9900 .
C9 C10 1.390(4) .
C9 C10 1.390(4) 2_655
C10 C11 1.386(5) .
C10 H10A 0.9500 .
C11 C12 1.527(6) .
C12 C13 1.502(6) .
C12 H12A 1.0000 .
C13 H13A 0.9800 .
C13 H13B 0.9800 .
C13 H13C 0.9800 .
C14 C15 1.519(7) .
C14 H14A 0.9900 .
C14 H14B 0.9900 .
C15 H15A 0.9900 .
C15 H15B 0.9900 .
C16 C16 1.507(10) 2_655
C16 H16A 0.9900 .
C16 H16B 0.9900 .
O100 C100 1.362(10) .
O100 H100 0.8715 .
C100 H10B 0.9800 .
C100 H10C 0.9800 .
C100 H10D 0.9800 .
O200 C200 1.396(7) .
O200 H200 0.8400 .
C200 H20A 0.9800 .
C200 H20B 0.9800 .
C200 H20C 0.9800 .
N2A C4A 1.441(19) .
N2A H2A1 0.9300 .
C4A H4B 1.0000 .
C7A H7C 0.9900 .
C7A H7D 0.9900 .
C8A C8A 1.477(16) 2_655
C8A H8A1 0.9900 .
C8A H8A2 0.9900 .

loop_
_geom_hbond_atom_site_label_D
_geom_hbond_atom_site_label_H
_geom_hbond_atom_site_label_A
_geom_hbond_distance_DH
_geom_hbond_distance_HA
_geom_hbond_distance_DA
_geom_hbond_angle_DHA
_geom_hbond_site_symmetry_A
N2 H2 O100 0.93 2.46 3.363(13) 164.9 2_665
N2 H2 Cl1 0.93 2.78 3.24(2) 111.3 2_655
N3 H3 Cl1 0.93 2.99 3.41(3) 109.0 .
N5 H5 O200 0.93 2.23 3.158(7) 173.0 7_666
N5 H5 Cl2A 0.93 2.74 3.21(2) 112.8 2_655
N6 H6 Cl2 0.93 2.71 3.184(6) 112.7 .
N6 H6 Cl2 0.93 2.86 3.547(6) 132.0 5_665
O200 H200 Cl2A 0.84 1.92 2.74(2) 166.6 8_566
O200 H200 Cl2 0.84 2.23 3.071(7) 176.6 8_566
O100 H100 Cl1 0.87 2.03 2.90(2) 176.5 1_545
O100 H100 Cl1A 0.87 2.30 3.17(4) 178.5 1_545

loop_
_geom_torsion_atom_site_label_1
_geom_torsion_atom_site_label_2
_geom_torsion_atom_site_label_3
_geom_torsion_atom_site_label_4
_geom_torsion
_geom_torsion_site_symmetry_1
_geom_torsion_site_symmetry_4
N3A Mn1 N1 C3 171.8(9) 2_655 .
N3A Mn1 N1 C3 -8.2(9) . .
N3 Mn1 N1 C3 6.3(8) . .
N3 Mn1 N1 C3 -173.7(8) 2_655 .
N2 Mn1 N1 C3 170.8(3) 2_655 .
N2 Mn1 N1 C3 -9.2(3) . .
N2A Mn1 N1 C3 6.7(5) . .
N2A Mn1 N1 C3 -173.3(5) 2_655 .
Cl1A Mn1 N1 C3 -95.8(8) 2_655 .
Cl1A Mn1 N1 C3 84.2(8) . .
Cl1 Mn1 N1 C3 89.0(4) . .
N3A Mn1 N1 C3 -8.2(9) 2_655 2_655
N3A Mn1 N1 C3 171.8(9) . 2_655
N3 Mn1 N1 C3 -173.7(8) . 2_655
N3 Mn1 N1 C3 6.3(8) 2_655 2_655
N2 Mn1 N1 C3 -9.2(3) 2_655 2_655
N2 Mn1 N1 C3 170.8(3) . 2_655
N2A Mn1 N1 C3 -173.3(5) . 2_655
N2A Mn1 N1 C3 6.7(5) 2_655 2_655
Cl1A Mn1 N1 C3 84.2(8) 2_655 2_655
Cl1A Mn1 N1 C3 -95.8(8) . 2_655
Cl1 Mn1 N1 C3 -91.0(4) . 2_655
N1 Mn1 N2 C6 158.4(7) . .
N3A Mn1 N2 C6 -22.9(17) 2_655 .
N3A Mn1 N2 C6 -20.9(8) . .
N3 Mn1 N2 C6 -12.5(6) . .
N3 Mn1 N2 C6 -35.8(13) 2_655 .
N2 Mn1 N2 C6 158.4(7) 2_655 .
N2A Mn1 N2 C6 83.2(15) . .
N2A Mn1 N2 C6 -179.6(8) 2_655 .
Cl1A Mn1 N2 C6 -107.6(8) 2_655 .
Cl1A Mn1 N2 C6 66.5(11) . .
Cl1 Mn1 N2 C6 72.7(8) . .
N1 Mn1 N2 C4 28.8(7) . .
N3A Mn1 N2 C4 -152.5(13) 2_655 .
N3A Mn1 N2 C4 -150.5(12) . .
N3 Mn1 N2 C4 -142.1(11) . .
N3 Mn1 N2 C4 -165.4(8) 2_655 .
N2 Mn1 N2 C4 28.8(7) 2_655 .
N2A Mn1 N2 C4 -46.4(15) . .
N2A Mn1 N2 C4 50.8(8) 2_655 .
Cl1A Mn1 N2 C4 122.8(9) 2_655 .
Cl1A Mn1 N2 C4 -63.1(12) . .
Cl1 Mn1 N2 C4 -56.9(9) . .
N1 Mn1 N3 C8 -161.7(7) . .
N3A Mn1 N3 C8 28.2(14) 2_655 .
N3A Mn1 N3 C8 -102(7) . .
N3 Mn1 N3 C8 18.3(7) 2_655 .
N2 Mn1 N3 C8 42.4(18) 2_655 .
N2 Mn1 N3 C8 -146.4(14) . .
N2A Mn1 N3 C8 -162.1(15) . .
N2A Mn1 N3 C8 18(2) 2_655 .
Cl1A Mn1 N3 C8 -59.9(16) 2_655 .
Cl1A Mn1 N3 C8 116.6(13) . .
Cl1 Mn1 N3 C8 115.4(13) . .
N1 Mn1 N3 C7 -31.7(18) . .
N3A Mn1 N3 C7 158.2(11) 2_655 .
N3A Mn1 N3 C7 28(5) . .
N3 Mn1 N3 C7 148.3(18) 2_655 .
N2 Mn1 N3 C7 172.4(6) 2_655 .
N2 Mn1 N3 C7 -16.4(10) . .
N2A Mn1 N3 C7 -32.0(10) . .
N2A Mn1 N3 C7 147.7(8) 2_655 .
Cl1A Mn1 N3 C7 70.1(16) 2_655 .
Cl1A Mn1 N3 C7 -113.4(12) . .
Cl1 Mn1 N3 C7 -114.5(12) . .
N1 Mn1 N3A C7A 37(2) . .
N3A Mn1 N3A C7A -143(2) 2_655 .
N3 Mn1 N3A C7A -94(6) . .
N3 Mn1 N3A C7A -151.1(16) 2_655 .
N2 Mn1 N3A C7A -140.7(12) 2_655 .
N2 Mn1 N3A C7A 38.4(13) . .
N2A Mn1 N3A C7A 22.7(12) . .
N2A Mn1 N3A C7A -171.7(9) 2_655 .
Cl1A Mn1 N3A C7A 127.7(18) 2_655 .
Cl1A Mn1 N3A C7A -56.4(15) . .
Cl1 Mn1 N3A C7A -56.8(15) . .
N1 Mn1 N3A C8A 164.9(7) . .
N3A Mn1 N3A C8A -15.1(7) 2_655 .
N3 Mn1 N3A C8A 33(5) . .
N3 Mn1 N3A C8A -23.6(14) 2_655 .
N2 Mn1 N3A C8A -13(2) 2_655 .
N2 Mn1 N3A C8A 165.9(16) . .
N2A Mn1 N3A C8A 150.2(15) . .
N2A Mn1 N3A C8A -44(2) 2_655 .
Cl1A Mn1 N3A C8A -104.8(17) 2_655 .
Cl1A Mn1 N3A C8A 71.1(13) . .
Cl1 Mn1 N3A C8A 70.7(13) . .
N6 Mn2 N4 C11 178.6(3) 2_655 .
N6 Mn2 N4 C11 -1.4(3) . .
N5 Mn2 N4 C11 11.2(2) . .
N5 Mn2 N4 C11 -168.8(2) 2_655 .
Cl2A Mn2 N4 C11 95.1(5) 2_655 .
Cl2A Mn2 N4 C11 -84.9(5) . .
Cl2 Mn2 N4 C11 99.8(2) 2_655 .
Cl2 Mn2 N4 C11 -80.2(2) . .
N6 Mn2 N4 C11 -1.4(3) 2_655 2_655
N6 Mn2 N4 C11 178.6(3) . 2_655
N5 Mn2 N4 C11 -168.8(2) . 2_655
N5 Mn2 N4 C11 11.2(2) 2_655 2_655
Cl2A Mn2 N4 C11 -84.9(5) 2_655 2_655
Cl2A Mn2 N4 C11 95.1(5) . 2_655
Cl2 Mn2 N4 C11 -80.2(2) 2_655 2_655
Cl2 Mn2 N4 C11 99.8(2) . 2_655
N4 Mn2 N5 C12 -26.6(3) . .
N6 Mn2 N5 C12 166.6(3) 2_655 .
N6 Mn2 N5 C12 145.6(4) . .
N5 Mn2 N5 C12 -26.6(3) 2_655 .
Cl2A Mn2 N5 C12 -111.7(8) 2_655 .
Cl2A Mn2 N5 C12 54.4(10) . .
Cl2 Mn2 N5 C12 -120.1(3) 2_655 .
Cl2 Mn2 N5 C12 65.9(4) . .
N4 Mn2 N5 C14 -161.5(3) . .
N6 Mn2 N5 C14 31.7(5) 2_655 .
N6 Mn2 N5 C14 10.7(3) . .
N5 Mn2 N5 C14 -161.5(3) 2_655 .
Cl2A Mn2 N5 C14 113.4(8) 2_655 .
Cl2A Mn2 N5 C14 -80.5(10) . .
Cl2 Mn2 N5 C14 105.0(3) 2_655 .
Cl2 Mn2 N5 C14 -69.0(4) . .
N4 Mn2 N6 C15 31.1(4) . .
N6 Mn2 N6 C15 -148.9(4) 2_655 .
N5 Mn2 N6 C15 18.8(3) . .
N5 Mn2 N6 C15 -169.9(3) 2_655 .
Cl2A Mn2 N6 C15 -59.6(9) 2_655 .
Cl2A Mn2 N6 C15 111.5(5) . .
Cl2 Mn2 N6 C15 -69.8(4) 2_655 .
Cl2 Mn2 N6 C15 114.1(3) . .
N4 Mn2 N6 C16 164.1(2) . .
N6 Mn2 N6 C16 -15.9(2) 2_655 .
N5 Mn2 N6 C16 151.8(3) . .
N5 Mn2 N6 C16 -36.9(4) 2_655 .
Cl2A Mn2 N6 C16 73.4(9) 2_655 .
Cl2A Mn2 N6 C16 -115.5(4) . .
Cl2 Mn2 N6 C16 63.2(3) 2_655 .
Cl2 Mn2 N6 C16 -113.0(3) . .
C2 C1 C2 C3 -0.3(2) 2_655 .
C9 C1 C2 C3 179.7(2) . .
C3 N1 C3 C2 -0.3(3) 2_655 .
Mn1 N1 C3 C2 179.7(3) . .
C3 N1 C3 C4A -164.3(8) 2_655 .
Mn1 N1 C3 C4A 15.7(8) . .
C3 N1 C3 C4 168.8(5) 2_655 .
Mn1 N1 C3 C4 -11.2(5) . .
C1 C2 C3 N1 0.5(5) . .
C1 C2 C3 C4A 163.9(8) . .
C1 C2 C3 C4 -167.3(6) . .
C6 N2 C4 C5 61.7(13) . .
Mn1 N2 C4 C5 -168.7(5) . .
C6 N2 C4 C3 -172.5(5) . .
Mn1 N2 C4 C3 -43.0(10) . .
N1 C3 C4 N2 36.2(10) . .
C2 C3 C4 N2 -155.1(7) . .
C4A C3 C4 N2 -66.8(15) . .
N1 C3 C4 C5 165.2(5) . .
C2 C3 C4 C5 -26.0(9) . .
C4A C3 C4 C5 62.3(16) . .
N2 C4 C5 C4A 61.5(15) . .
C3 C4 C5 C4A -63.3(15) . .
C4 N2 C6 C7A 132.6(8) . .
Mn1 N2 C6 C7A 4.7(13) . .
C4 N2 C6 N2A 44.2(15) . .
Mn1 N2 C6 N2A -83.8(15) . .
C4 N2 C6 C7 166.3(7) . .
Mn1 N2 C6 C7 38.3(10) . .
C8 N3 C7 C6 171.0(11) . .
Mn1 N3 C7 C6 41.7(14) . .
C7A C6 C7 N3 56.1(14) . .
N2 C6 C7 N3 -53.5(14) . .
N2A C6 C7 N3 -29.4(17) . .
C7 N3 C8 C8 -175.6(12) . 2_655
Mn1 N3 C8 C8 -48.1(18) . 2_655
C2 C1 C9 C10 19.8(2) . .
C2 C1 C9 C10 -160.2(2) 2_655 .
C2 C1 C9 C10 -160.2(2) . 2_655
C2 C1 C9 C10 19.8(2) 2_655 2_655
C10 C9 C10 C11 1.1(3) 2_655 .
C1 C9 C10 C11 -178.9(3) . .
C11 N4 C11 C10 1.1(3) 2_655 .
Mn2 N4 C11 C10 -178.9(3) . .
C11 N4 C11 C12 -175.0(4) 2_655 .
Mn2 N4 C11 C12 5.0(4) . .
C9 C10 C11 N4 -2.2(6) . .
C9 C10 C11 C12 173.6(4) . .
C14 N5 C12 C13 -58.4(6) . .
Mn2 N5 C12 C13 168.9(4) . .
C14 N5 C12 C11 170.0(4) . .
Mn2 N5 C12 C11 37.3(5) . .
N4 C11 C12 N5 -28.0(5) . .
C10 C11 C12 N5 156.0(4) . .
N4 C11 C12 C13 -161.8(4) . .
C10 C11 C12 C13 22.2(7) . .
C12 N5 C14 C15 -170.4(4) . .
Mn2 N5 C14 C15 -36.9(5) . .
C16 N6 C15 C14 -174.3(4) . .
Mn2 N6 C15 C14 -44.4(5) . .
N5 C14 C15 N6 54.4(6) . .
C15 N6 C16 C16 174.8(4) . 2_655
Mn2 N6 C16 C16 44.6(5) . 2_655
C7A C6 N2A C4A -165.0(11) . .
N2 C6 N2A C4A -62.0(19) . .
C7 C6 N2A C4A -130.2(11) . .
C7A C6 N2A Mn1 -33.0(14) . .
N2 C6 N2A Mn1 70.0(14) . .
C7 C6 N2A Mn1 1.8(14) . .
N1 Mn1 N2A C4A -29.4(12) . .
N3A Mn1 N2A C4A 170.8(12) 2_655 .
N3A Mn1 N2A C4A 140.2(16) . .
N3 Mn1 N2A C4A 150.3(16) . .
N3 Mn1 N2A C4A 151.0(10) 2_655 .
N2 Mn1 N2A C4A -51.9(13) 2_655 .
N2 Mn1 N2A C4A 70.0(19) . .
N2A Mn1 N2A C4A -29.4(12) 2_655 .
Cl1A Mn1 N2A C4A 58.8(14) 2_655 .
Cl1A Mn1 N2A C4A -127.0(17) . .
Cl1 Mn1 N2A C4A -120.5(14) . .
N1 Mn1 N2A C6 -163.9(9) . .
N3A Mn1 N2A C6 36.4(19) 2_655 .
N3A Mn1 N2A C6 5.8(8) . .
N3 Mn1 N2A C6 15.9(7) . .
N3 Mn1 N2A C6 16.5(18) 2_655 .
N2 Mn1 N2A C6 173.6(7) 2_655 .
N2 Mn1 N2A C6 -64.5(13) . .
N2A Mn1 N2A C6 -163.9(9) 2_655 .
Cl1A Mn1 N2A C6 -75.6(9) 2_655 .
Cl1A Mn1 N2A C6 98.5(13) . .
Cl1 Mn1 N2A C6 105.0(9) . .
C6 N2A C4A C5 -57(2) . .
Mn1 N2A C4A C5 173.6(6) . .
C6 N2A C4A C3 173.2(7) . .
Mn1 N2A C4A C3 43.9(16) . .
C4 C5 C4A N2A -45.3(16) . .
C4 C5 C4A C3 77.3(18) . .
N1 C3 C4A N2A -38.7(16) . .
C2 C3 C4A N2A 157.0(10) . .
C4 C3 C4A N2A 49.7(15) . .
N1 C3 C4A C5 -166.6(8) . .
C2 C3 C4A C5 29.2(16) . .
C4 C3 C4A C5 -78.1(19) . .
C8A N3A C7A C6 -168.7(15) . .
Mn1 N3A C7A C6 -48.3(18) . .
N2 C6 C7A N3A 27(2) . .
N2A C6 C7A N3A 54(2) . .
C7 C6 C7A N3A -56.7(17) . .
C7A N3A C8A C8A 174.6(19) . 2_655
Mn1 N3A C8A C8A 47.9(19) . 2_655
